data_4322623
loop_
_publ_author_name
'Alain Diebold'
'Karl S. Hagen'

_publ_section_title
;
 Iron(II) Polyamine Chemistry: Variation of Spin State and Coordination
 Number in Solid State and Solution with Iron(II)
 Tris(2-pyridylmethyl)amine Complexes
;
_journal_name_full 'Inorganic Chemistry'
_journal_page_first 215
_journal_page_last 223
_journal_paper_doi 10.1021/ic971105e
_journal_volume 37
_journal_year 1998
_chemical_formula_moiety '[Fe(TPA)2](SO3CF3)2'
_chemical_formula_sum 'C38 H36 F6 Fe N8 O6 S2'
_chemical_formula_weight 934.72
_chemical_name_systematic
; 
 ? 
;
_space_group_IT_number 7
_symmetry_cell_setting monoclinic
_symmetry_space_group_name_Hall 'P -2yc'
_symmetry_space_group_name_H-M 'P 1 c 1'
_atom_sites_solution_hydrogens geom
_atom_sites_solution_primary direct
_atom_sites_solution_secondary difmap
_audit_creation_method SHELXL
_cell_angle_alpha 90.00
_cell_angle_beta 92.270(10)
_cell_angle_gamma 90.00
_cell_formula_units_Z 2
_cell_length_a 10.2360(10)
_cell_length_b 10.1290(10)
_cell_length_c 19.2510(10)
_cell_measurement_reflns_used 26
_cell_measurement_temperature 173(2)
_cell_measurement_theta_max 27.36
_cell_measurement_theta_min 10.93
_cell_volume 1994.4(3)
_computing_cell_refinement 'Siemens XSCANS'
_computing_data_collection 'Siemens XSCANS'
_computing_data_reduction 'Siemens SHELXTL'
_computing_molecular_graphics 'Siemens SHELXTL'
_computing_publication_material 'Siemens SHELXTL'
_computing_structure_refinement 'SHELXL-93 (Sheldrick, 1993)'
_computing_structure_solution 'SHELXS-86 (Sheldrick, 1990)'
_diffrn_ambient_temperature 173(2)
_diffrn_measurement_device 'Siemens P4'
_diffrn_measurement_method '\w scans'
_diffrn_radiation_monochromator graphite
_diffrn_radiation_source 'rotating anode'
_diffrn_radiation_type CuK\a
_diffrn_radiation_wavelength 1.54178
_diffrn_reflns_av_R_equivalents 0.0000
_diffrn_reflns_av_sigmaI/netI 0.0534
_diffrn_reflns_limit_h_max 10
_diffrn_reflns_limit_h_min -10
_diffrn_reflns_limit_k_max 9
_diffrn_reflns_limit_k_min 0
_diffrn_reflns_limit_l_max 18
_diffrn_reflns_limit_l_min -18
_diffrn_reflns_number 3964
_diffrn_reflns_theta_max 49.50
_diffrn_reflns_theta_min 4.32
_diffrn_standards_decay_% 8.08
_diffrn_standards_interval_count 97
_diffrn_standards_number 3
_exptl_absorpt_coefficient_mu 4.771
_exptl_absorpt_correction_T_max 0.4506
_exptl_absorpt_correction_T_min 0.2946
_exptl_absorpt_correction_type integration
_exptl_crystal_colour yellow
_exptl_crystal_density_diffrn 1.557
_exptl_crystal_description fragment_of_plate
_exptl_crystal_F_000 960
_exptl_crystal_size_max .40
_exptl_crystal_size_mid .28
_exptl_crystal_size_min .18
_refine_diff_density_max 0.325
_refine_diff_density_min -0.494
_refine_diff_density_rms 0.064
_refine_ls_abs_structure_details 'Flack H D (1983), Acta Cryst. A39, 876-881'
_refine_ls_abs_structure_Flack -0.010(6)
_refine_ls_extinction_method none
_refine_ls_goodness_of_fit_all 1.016
_refine_ls_goodness_of_fit_obs 1.027
_refine_ls_hydrogen_treatment noref
_refine_ls_matrix_type full
_refine_ls_number_parameters 550
_refine_ls_number_reflns 3964
_refine_ls_number_restraints 2
_refine_ls_restrained_S_all 1.015
_refine_ls_restrained_S_obs 1.027
_refine_ls_R_factor_all 0.0504
_refine_ls_R_factor_obs 0.0464
_refine_ls_shift/esd_max 0.001
_refine_ls_shift/esd_mean 0.000
_refine_ls_structure_factor_coef Fsqd
_refine_ls_weighting_details 'w=1/[\s^2^(Fo^2^)+(0.0894P)^2^+1.0759P] where P=(Fo^2^+2Fc^2^)/3'
_refine_ls_weighting_scheme calc
_refine_ls_wR_factor_all 0.1205
_refine_ls_wR_factor_obs 0.1173
_reflns_number_observed 3709
_reflns_number_total 3964
_reflns_observed_criterion >2sigma(I)
_cod_data_source_file ic971105e_4.cif
_cod_data_source_block 4-OTf(AD1230)
_cod_depositor_comments
;
The following automatic conversions were performed:

'_refine_ls_weighting_scheme' value 'calc
w=1/[\s^2^(Fo^2^)+(0.0894P)^2^+1.0759P] where P=(Fo^2^+2Fc^2^)/3' was
changed to 'calc'. New tag '_refine_ls_weighting_details' was
created. The value of the new tag was set to
'w=1/[\s^2^(Fo^2^)+(0.0894P)^2^+1.0759P] where P=(Fo^2^+2Fc^2^)/3'.

Automatic conversion script
Id: cif_fix_values 3143 2015-03-26 13:38:13Z robertas 
;
_cod_database_code 4322623

loop_
_symmetry_equiv_pos_as_xyz
'x, y, z'
'x, -y, z+1/2'

loop_
_atom_site_aniso_label
_atom_site_aniso_U_11
_atom_site_aniso_U_22
_atom_site_aniso_U_33
_atom_site_aniso_U_23
_atom_site_aniso_U_13
_atom_site_aniso_U_12
Fe 0.0131(5) 0.0170(6) 0.0208(6) -0.0013(5) 0.0007(4) -0.0002(5)
N1 0.021(4) 0.022(3) 0.012(3) 0.002(3) -0.004(2) -0.003(3)
N2 0.020(3) 0.020(4) 0.019(3) 0.001(3) 0.001(3) 0.002(3)
N3 0.016(3) 0.020(3) 0.026(3) -0.006(3) 0.003(3) 0.003(3)
N4 0.038(4) 0.049(5) 0.037(4) 0.015(3) 0.008(3) 0.020(4)
N5 0.015(3) 0.017(3) 0.021(3) 0.002(2) 0.004(2) -0.006(2)
N6 0.018(3) 0.020(3) 0.020(4) 0.000(3) 0.003(3) 0.005(3)
N7 0.012(3) 0.024(4) 0.012(3) -0.001(3) 0.002(2) -0.001(3)
N8 0.023(3) 0.028(4) 0.030(4) 0.001(3) 0.005(3) 0.005(3)
C1 0.022(4) 0.033(4) 0.030(4) -0.001(4) 0.002(4) -0.001(4)
C2 0.018(4) 0.049(6) 0.027(4) 0.003(4) 0.003(3) -0.002(4)
C3 0.028(4) 0.039(6) 0.032(4) -0.010(4) 0.013(4) 0.008(4)
C4 0.023(4) 0.031(5) 0.046(5) -0.006(4) -0.003(4) 0.009(4)
C5 0.012(4) 0.027(5) 0.015(4) -0.003(3) -0.007(3) -0.001(3)
C6 0.031(5) 0.021(4) 0.022(4) 0.000(3) 0.005(3) 0.003(3)
C7 0.019(4) 0.028(4) 0.022(4) 0.001(3) 0.001(3) 0.003(3)
C8 0.020(5) 0.028(4) 0.034(4) -0.007(4) 0.001(3) 0.008(4)
C9 0.015(4) 0.056(6) 0.042(5) -0.004(4) 0.002(4) -0.013(4)
C10 0.029(4) 0.028(4) 0.032(4) -0.001(3) 0.005(4) -0.004(4)
C11 0.020(4) 0.018(4) 0.021(4) -0.006(3) 0.008(3) -0.010(3)
C12 0.022(4) 0.023(4) 0.022(4) 0.005(3) 0.007(3) -0.001(3)
C13 0.038(5) 0.074(7) 0.054(6) 0.004(5) 0.017(4) 0.025(5)
C14 0.027(5) 0.025(4) 0.057(6) 0.002(4) 0.000(4) 0.004(4)
C15 0.026(4) 0.034(5) 0.049(5) 0.020(4) -0.002(4) -0.001(4)
C16 0.027(4) 0.040(5) 0.034(5) 0.010(4) 0.009(4) 0.004(4)
C17 0.019(4) 0.020(4) 0.030(4) -0.006(3) 0.002(3) 0.002(3)
C18 0.030(4) 0.030(5) 0.023(4) 0.003(3) -0.011(3) -0.001(3)
C19 0.018(4) 0.028(4) 0.026(4) -0.001(3) 0.004(3) 0.000(3)
C20 0.013(4) 0.027(4) 0.033(5) -0.005(3) 0.002(3) 0.004(3)
C21 0.018(4) 0.035(4) 0.031(5) 0.004(4) -0.005(3) 0.004(3)
C22 0.031(5) 0.025(4) 0.026(4) -0.002(3) -0.003(4) -0.004(3)
C23 0.017(4) 0.009(4) 0.028(4) 0.000(3) -0.001(3) -0.003(3)
C24 0.020(4) 0.024(4) 0.016(4) -0.002(3) -0.002(3) 0.003(3)
C25 0.015(4) 0.022(4) 0.031(5) 0.000(4) 0.005(3) 0.000(3)
C26 0.020(4) 0.035(5) 0.028(4) 0.000(4) 0.005(3) -0.004(3)
C27 0.024(4) 0.027(5) 0.036(5) 0.014(4) -0.003(3) 0.000(3)
C28 0.022(4) 0.019(4) 0.032(5) 0.003(4) -0.001(3) 0.005(3)
C29 0.009(4) 0.016(4) 0.024(4) -0.001(3) 0.007(3) -0.004(3)
C30 0.014(4) 0.011(4) 0.045(5) -0.002(3) 0.000(3) 0.005(3)
C31 0.044(5) 0.022(5) 0.038(5) -0.008(4) 0.000(4) 0.008(4)
C32 0.032(4) 0.038(6) 0.021(4) -0.007(4) 0.011(3) 0.010(4)
C33 0.021(4) 0.033(5) 0.037(5) 0.004(4) 0.007(4) -0.005(3)
C34 0.019(4) 0.032(4) 0.031(4) -0.011(4) 0.002(4) 0.002(4)
C35 0.007(3) 0.020(5) 0.027(4) 0.004(3) 0.005(3) 0.005(3)
C36 0.009(4) 0.025(4) 0.034(4) -0.003(3) 0.003(3) -0.005(3)
S1 0.0215(10) 0.0275(12) 0.0278(11) 0.0021(9) 0.0024(8) -0.0006(8)
O1 0.033(3) 0.029(3) 0.063(4) 0.002(3) 0.010(3) 0.010(2)
O2 0.042(3) 0.033(3) 0.043(3) 0.005(3) 0.015(2) -0.007(3)
O3 0.040(3) 0.074(4) 0.020(3) 0.001(3) -0.009(2) -0.012(3)
C1S 0.024(5) 0.042(5) 0.039(5) 0.010(4) -0.007(4) 0.010(4)
F1 0.045(3) 0.084(4) 0.034(3) -0.001(2) -0.015(2) 0.007(3)
F2 0.047(3) 0.054(3) 0.065(3) 0.001(3) 0.013(2) 0.030(2)
F3 0.028(2) 0.062(3) 0.062(3) 0.016(3) 0.007(2) -0.009(2)
S2 0.0215(10) 0.0362(12) 0.0361(11) 0.0062(10) -0.0004(9) -0.0028(9)
O4 0.044(3) 0.050(4) 0.040(3) 0.016(3) 0.003(3) 0.007(3)
O5 0.019(3) 0.110(5) 0.056(4) 0.026(4) 0.016(3) -0.001(3)
O6 0.069(4) 0.030(3) 0.070(4) -0.003(3) -0.006(3) -0.001(3)
C2S 0.036(5) 0.054(6) 0.031(5) 0.003(5) 0.008(4) -0.001(4)
F4 0.094(4) 0.053(4) 0.070(4) -0.020(3) -0.012(3) -0.010(3)
F5 0.020(3) 0.150(6) 0.067(4) -0.006(4) 0.008(3) -0.023(3)
F6 0.050(3) 0.089(4) 0.043(3) 0.011(3) -0.008(2) 0.011(3)

loop_
_atom_site_label
_atom_site_type_symbol
_atom_site_fract_x
_atom_site_fract_y
_atom_site_fract_z
_atom_site_U_iso_or_equiv
_atom_site_thermal_displace_type
_atom_site_occupancy
_atom_site_calc_flag
_atom_site_refinement_flags
_atom_site_disorder_group
Fe Fe -0.55669(8) -0.20882(9) -0.00972(5) 0.0170(3) Uani 1 d . .
N1 N -0.5692(5) -0.0020(5) -0.0625(3) 0.0187(13) Uani 1 d . .
N2 N -0.6788(5) -0.0953(5) 0.0562(3) 0.0198(13) Uani 1 d . .
N3 N -0.3600(5) -0.1235(5) -0.0021(3) 0.0208(14) Uani 1 d . .
N4 N -0.8332(6) 0.1810(6) -0.1073(3) 0.041(2) Uani 1 d . .
N5 N -0.4862(5) -0.3828(5) -0.0769(3) 0.0176(13) Uani 1 d . .
N6 N -0.7264(5) -0.2849(5) -0.0725(3) 0.0195(13) Uani 1 d . .
N7 N -0.5179(5) -0.3652(5) 0.0625(2) 0.0160(13) Uani 1 d . .
N8 N -0.3092(5) -0.6110(6) -0.1351(3) 0.0270(14) Uani 1 d . .
C1 C -0.7566(7) -0.1466(7) 0.1054(4) 0.028(2) Uani 1 d . .
H1A H -0.7563(7) -0.2395(7) 0.1123(4) 0.034 Uiso 1 calc R .
C2 C -0.8352(7) -0.0702(8) 0.1454(4) 0.031(2) Uani 1 d . .
H2A H -0.8872(7) -0.1097(8) 0.1795(4) 0.037 Uiso 1 calc R .
C3 C -0.8375(7) 0.0651(8) 0.1351(4) 0.033(2) Uani 1 d . .
H3A H -0.8916(7) 0.1198(8) 0.1620(4) 0.039 Uiso 1 calc R .
C4 C -0.7608(7) 0.1190(8) 0.0859(4) 0.034(2) Uani 1 d . .
H4B H -0.7611(7) 0.2116(8) 0.0779(4) 0.040 Uiso 1 calc R .
C5 C -0.6825(6) 0.0365(7) 0.0477(3) 0.018(2) Uani 1 d . .
C6 C -0.5902(7) 0.0896(7) -0.0038(3) 0.024(2) Uani 1 d . .
H6A H -0.6249(7) 0.1742(7) -0.0225(3) 0.029 Uiso 1 calc R .
H6B H -0.5050(7) 0.1081(7) 0.0204(3) 0.029 Uiso 1 calc R .
C7 C -0.2626(6) -0.1719(7) 0.0397(3) 0.023(2) Uani 1 d . .
H7A H -0.2809(6) -0.2438(7) 0.0695(3) 0.027 Uiso 1 calc R .
C8 C -0.1372(6) -0.1211(7) 0.0409(4) 0.028(2) Uani 1 d . .
H8B H -0.0702(6) -0.1595(7) 0.0699(4) 0.033 Uiso 1 calc R .
C9 C -0.1111(7) -0.0155(8) 0.0002(4) 0.037(2) Uani 1 d . .
H9A H -0.0257(7) 0.0211(8) 0.0004(4) 0.045 Uiso 1 calc R .
C10 C -0.2111(7) 0.0383(7) -0.0418(4) 0.029(2) Uani 1 d . .
H10A H -0.1962(7) 0.1145(7) -0.0691(4) 0.035 Uiso 1 calc R .
C11 C -0.3325(6) -0.0210(6) -0.0431(3) 0.019(2) Uani 1 d . .
C12 C -0.4416(6) 0.0262(7) -0.0917(3) 0.022(2) Uani 1 d . .
H12A H -0.4328(6) 0.1224(7) -0.0994(3) 0.027 Uiso 1 calc R .
H12B H -0.4358(6) -0.0186(7) -0.1372(3) 0.027 Uiso 1 calc R .
C13 C -0.8878(8) 0.2914(10) -0.1312(5) 0.055(3) Uani 1 d . .
H13A H -0.9599(8) 0.3254(10) -0.1073(5) 0.066 Uiso 1 calc R .
C14 C -0.8474(7) 0.3612(7) -0.1888(4) 0.036(2) Uani 1 d . .
H14A H -0.8935(7) 0.4369(7) -0.2055(4) 0.044 Uiso 1 calc R .
C15 C -0.7405(7) 0.3171(7) -0.2198(4) 0.036(2) Uani 1 d . .
H15A H -0.7077(7) 0.3642(7) -0.2580(4) 0.044 Uiso 1 calc R .
C16 C -0.6777(7) 0.2034(8) -0.1964(4) 0.034(2) Uani 1 d . .
H16A H -0.6022(7) 0.1714(8) -0.2182(4) 0.040 Uiso 1 calc R .
C17 C -0.7282(6) 0.1378(6) -0.1405(4) 0.023(2) Uani 1 d . .
C18 C -0.6791(7) 0.0046(7) -0.1162(4) 0.028(2) Uani 1 d . .
H18A H -0.7542(7) -0.0438(7) -0.0976(4) 0.033 Uiso 1 calc R .
H18B H -0.6515(7) -0.0445(7) -0.1576(4) 0.033 Uiso 1 calc R .
C19 C -0.8524(6) -0.2544(7) -0.0628(4) 0.024(2) Uani 1 d . .
H19A H -0.8781(6) -0.2336(7) -0.0172(4) 0.029 Uiso 1 calc R .
C20 C -0.9450(6) -0.2520(6) -0.1162(3) 0.025(2) Uani 1 d . .
H20A H -1.0333(6) -0.2313(6) -0.1074(3) 0.030 Uiso 1 calc R .
C21 C -0.9087(6) -0.2799(7) -0.1823(4) 0.028(2) Uani 1 d . .
H21A H -0.9704(6) -0.2737(7) -0.2203(4) 0.034 Uiso 1 calc R .
C22 C -0.7821(7) -0.3169(7) -0.1928(4) 0.027(2) Uani 1 d . .
H22A H -0.7554(7) -0.3396(7) -0.2380(4) 0.033 Uiso 1 calc R .
C23 C -0.6936(6) -0.3206(6) -0.1362(3) 0.018(2) Uani 1 d . .
C24 C -0.5553(6) -0.3665(7) -0.1455(3) 0.020(2) Uani 1 d . .
H24A H -0.5563(6) -0.4517(7) -0.1707(3) 0.024 Uiso 1 calc R .
H24B H -0.5085(6) -0.3011(7) -0.1735(3) 0.024 Uiso 1 calc R .
C25 C -0.5013(6) -0.3462(7) 0.1314(3) 0.022(2) Uani 1 d . .
H25A H -0.5081(6) -0.2593(7) 0.1495(3) 0.027 Uiso 1 calc R .
C26 C -0.4745(6) -0.4504(7) 0.1772(4) 0.028(2) Uani 1 d . .
H26A H -0.4637(6) -0.4348(7) 0.2258(4) 0.033 Uiso 1 calc R .
C27 C -0.4641(7) -0.5749(7) 0.1510(4) 0.029(2) Uani 1 d . .
H27A H -0.4472(7) -0.6476(7) 0.1813(4) 0.035 Uiso 1 calc R .
C28 C -0.4784(7) -0.5943(7) 0.0792(4) 0.025(2) Uani 1 d . .
H28A H -0.4685(7) -0.6797(7) 0.0597(4) 0.029 Uiso 1 calc R .
C29 C -0.5071(6) -0.4878(6) 0.0374(3) 0.016(2) Uani 1 d . .
C30 C -0.5340(7) -0.5017(6) -0.0398(4) 0.024(2) Uani 1 d . .
H30A H -0.4895(7) -0.5815(6) -0.0570(4) 0.028 Uiso 1 calc R .
H30B H -0.6291(7) -0.5123(6) -0.0495(4) 0.028 Uiso 1 calc R .
C31 C -0.2582(7) -0.6871(7) -0.1848(4) 0.035(2) Uani 1 d . .
H31A H -0.2710(7) -0.7799(7) -0.1822(4) 0.042 Uiso 1 calc R .
C32 C -0.1891(7) -0.6386(7) -0.2386(3) 0.030(2) Uani 1 d . .
H32A H -0.1535(7) -0.6970(7) -0.2715(3) 0.036 Uiso 1 calc R .
C33 C -0.1718(7) -0.5054(8) -0.2446(4) 0.030(2) Uani 1 d . .
H33A H -0.1238(7) -0.4690(8) -0.2812(4) 0.036 Uiso 1 calc R .
C34 C -0.2272(6) -0.4248(7) -0.1949(4) 0.027(2) Uani 1 d . .
H34A H -0.2196(6) -0.3316(7) -0.1981(4) 0.033 Uiso 1 calc R .
C35 C -0.2934(6) -0.4808(6) -0.1410(3) 0.018(2) Uani 1 d . .
C36 C -0.3416(6) -0.3896(7) -0.0855(3) 0.023(2) Uani 1 d . .
H36A H -0.3000(6) -0.4167(7) -0.0404(3) 0.027 Uiso 1 calc R .
H36B H -0.3102(6) -0.2994(7) -0.0956(3) 0.027 Uiso 1 calc R .
S1 S -0.3868(2) -0.0492(2) -0.29511(9) 0.0256(5) Uani 1 d . .
O1 O -0.4169(5) 0.0841(5) -0.2769(3) 0.0415(14) Uani 1 d . .
O2 O -0.4359(5) -0.1476(5) -0.2493(3) 0.0388(13) Uani 1 d . .
O3 O -0.3997(5) -0.0804(6) -0.3678(2) 0.0448(15) Uani 1 d . .
C1S C -0.2105(7) -0.0584(8) -0.2767(4) 0.035(2) Uani 1 d . .
F1 F -0.1824(4) -0.0515(5) -0.2083(2) 0.0545(13) Uani 1 d . .
F2 F -0.1600(4) -0.1699(5) -0.2991(2) 0.0551(13) Uani 1 d . .
F3 F -0.1469(4) 0.0410(5) -0.3059(2) 0.0507(13) Uani 1 d . .
S2 S -0.9174(2) -0.5077(2) 0.10406(10) 0.0313(5) Uani 1 d . .
O4 O -0.9140(5) -0.6043(5) 0.1585(3) 0.0448(14) Uani 1 d . .
O5 O -0.8070(5) -0.5086(7) 0.0606(3) 0.061(2) Uani 1 d . .
O6 O -0.9641(6) -0.3812(5) 0.1231(3) 0.056(2) Uani 1 d . .
C2S C -1.0490(8) -0.5681(9) 0.0464(4) 0.040(2) Uani 1 d . .
F4 F -1.0279(6) -0.6909(5) 0.0257(3) 0.072(2) Uani 1 d . .
F5 F -1.1627(4) -0.5651(7) 0.0766(3) 0.079(2) Uani 1 d . .
F6 F -1.0617(5) -0.4939(5) -0.0104(3) 0.0606(13) Uani 1 d . .

loop_
_atom_type_symbol
_atom_type_description
_atom_type_scat_dispersion_real
_atom_type_scat_dispersion_imag
_atom_type_scat_source
C C 0.0181 0.0091 'International Tables Vol C Tables 4.2.6.8 and 6.1.1.4'
H H 0.0000 0.0000 'International Tables Vol C Tables 4.2.6.8 and 6.1.1.4'
N N 0.0311 0.0180 'International Tables Vol C Tables 4.2.6.8 and 6.1.1.4'
O O 0.0492 0.0322 'International Tables Vol C Tables 4.2.6.8 and 6.1.1.4'
F F 0.0727 0.0534 'International Tables Vol C Tables 4.2.6.8 and 6.1.1.4'
S S 0.3331 0.5567 'International Tables Vol C Tables 4.2.6.8 and 6.1.1.4'
Fe Fe -1.1336 3.1974 'International Tables Vol C Tables 4.2.6.8 and 6.1.1.4'

loop_
_geom_angle_atom_site_label_1
_geom_angle_atom_site_label_2
_geom_angle_atom_site_label_3
_geom_angle
_geom_angle_site_symmetry_1
_geom_angle_site_symmetry_3
_geom_angle_publ_flag
N7 Fe N2 96.3(2) . . ?
N7 Fe N3 95.9(2) . . ?
N2 Fe N3 107.7(2) . . ?
N7 Fe N6 102.6(2) . . ?
N2 Fe N6 92.7(2) . . ?
N3 Fe N6 150.8(2) . . ?
N7 Fe N5 75.2(2) . . ?
N2 Fe N5 159.6(2) . . ?
N3 Fe N5 91.8(2) . . ?
N6 Fe N5 71.7(2) . . ?
N7 Fe N1 163.1(2) . . ?
N2 Fe N1 75.7(2) . . ?
N3 Fe N1 73.1(2) . . ?
N6 Fe N1 92.7(2) . . ?
N5 Fe N1 117.0(2) . . ?
C12 N1 C6 109.1(5) . . ?
C12 N1 C18 112.4(5) . . ?
C6 N1 C18 111.7(5) . . ?
C12 N1 Fe 107.9(4) . . ?
C6 N1 Fe 103.7(4) . . ?
C18 N1 Fe 111.5(4) . . ?
C5 N2 C1 116.6(6) . . ?
C5 N2 Fe 118.3(4) . . ?
C1 N2 Fe 125.1(5) . . ?
C11 N3 C7 117.7(6) . . ?
C11 N3 Fe 118.7(4) . . ?
C7 N3 Fe 123.5(4) . . ?
C13 N4 C17 116.3(7) . . ?
C24 N5 C30 111.2(5) . . ?
C24 N5 C36 110.2(5) . . ?
C30 N5 C36 111.1(5) . . ?
C24 N5 Fe 105.3(4) . . ?
C30 N5 Fe 103.4(4) . . ?
C36 N5 Fe 115.3(4) . . ?
C23 N6 C19 117.8(6) . . ?
C23 N6 Fe 112.0(4) . . ?
C19 N6 Fe 125.4(4) . . ?
C29 N7 C25 118.6(5) . . ?
C29 N7 Fe 118.0(4) . . ?
C25 N7 Fe 123.3(4) . . ?
C35 N8 C31 117.0(6) . . ?
N2 C1 C2 123.0(7) . . ?
C1 C2 C3 119.0(7) . . ?
C4 C3 C2 119.1(7) . . ?
C3 C4 C5 119.1(7) . . ?
N2 C5 C4 123.2(6) . . ?
N2 C5 C6 115.0(6) . . ?
C4 C5 C6 121.8(6) . . ?
N1 C6 C5 113.2(5) . . ?
N3 C7 C8 122.6(7) . . ?
C9 C8 C7 119.1(7) . . ?
C8 C9 C10 119.1(7) . . ?
C11 C10 C9 118.9(7) . . ?
N3 C11 C10 122.4(6) . . ?
N3 C11 C12 116.3(6) . . ?
C10 C11 C12 121.3(6) . . ?
N1 C12 C11 110.4(5) . . ?
N4 C13 C14 124.8(7) . . ?
C15 C14 C13 117.2(7) . . ?
C14 C15 C16 120.6(7) . . ?
C17 C16 C15 117.9(7) . . ?
N4 C17 C16 123.0(6) . . ?
N4 C17 C18 113.9(6) . . ?
C16 C17 C18 122.8(6) . . ?
N1 C18 C17 119.1(5) . . ?
N6 C19 C20 122.5(6) . . ?
C21 C20 C19 119.3(6) . . ?
C20 C21 C22 119.1(6) . . ?
C21 C22 C23 118.8(7) . . ?
N6 C23 C22 122.3(6) . . ?
N6 C23 C24 117.7(6) . . ?
C22 C23 C24 120.0(6) . . ?
N5 C24 C23 110.2(5) . . ?
N7 C25 C26 122.0(6) . . ?
C27 C26 C25 118.8(7) . . ?
C26 C27 C28 119.2(7) . . ?
C29 C28 C27 118.8(6) . . ?
N7 C29 C28 122.5(6) . . ?
N7 C29 C30 115.3(5) . . ?
C28 C29 C30 122.1(6) . . ?
N5 C30 C29 110.2(5) . . ?
N8 C31 C32 123.8(7) . . ?
C33 C32 C31 119.4(7) . . ?
C32 C33 C34 117.5(7) . . ?
C35 C34 C33 119.9(7) . . ?
N8 C35 C34 122.2(6) . . ?
N8 C35 C36 120.1(6) . . ?
C34 C35 C36 117.6(6) . . ?
N5 C36 C35 117.3(5) . . ?
O1 S1 O2 114.8(3) . . ?
O1 S1 O3 115.7(3) . . ?
O2 S1 O3 115.2(3) . . ?
O1 S1 C1S 102.8(3) . . ?
O2 S1 C1S 102.3(3) . . ?
O3 S1 C1S 103.3(3) . . ?
F2 C1S F3 107.7(6) . . ?
F2 C1S F1 107.1(6) . . ?
F3 C1S F1 106.6(6) . . ?
F2 C1S S1 112.1(5) . . ?
F3 C1S S1 112.0(5) . . ?
F1 C1S S1 111.0(5) . . ?
O6 S2 O5 116.0(4) . . ?
O6 S2 O4 115.2(3) . . ?
O5 S2 O4 115.2(3) . . ?
O6 S2 C2S 102.3(4) . . ?
O5 S2 C2S 102.9(4) . . ?
O4 S2 C2S 102.3(4) . . ?
F5 C2S F4 108.1(7) . . ?
F5 C2S F6 106.9(7) . . ?
F4 C2S F6 107.1(6) . . ?
F5 C2S S2 111.6(6) . . ?
F4 C2S S2 111.9(6) . . ?
F6 C2S S2 111.0(6) . . ?

loop_
_geom_bond_atom_site_label_1
_geom_bond_atom_site_label_2
_geom_bond_distance
_geom_bond_site_symmetry_2
_geom_bond_publ_flag
Fe N7 2.134(5) . ?
Fe N2 2.149(5) . ?
Fe N3 2.191(5) . ?
Fe N6 2.215(5) . ?
Fe N5 2.317(5) . ?
Fe N1 2.330(5) . ?
N1 C12 1.470(9) . ?
N1 C6 1.485(9) . ?
N1 C18 1.499(9) . ?
N2 C5 1.345(8) . ?
N2 C1 1.364(9) . ?
N3 C11 1.341(8) . ?
N3 C7 1.349(8) . ?
N4 C13 1.324(10) . ?
N4 C17 1.345(9) . ?
N5 C24 1.483(8) . ?
N5 C30 1.493(8) . ?
N5 C36 1.497(8) . ?
N6 C23 1.334(8) . ?
N6 C19 1.346(9) . ?
N7 C29 1.339(8) . ?
N7 C25 1.345(8) . ?
N8 C35 1.334(8) . ?
N8 C31 1.349(9) . ?
C1 C2 1.374(10) . ?
C2 C3 1.385(10) . ?
C3 C4 1.369(10) . ?
C4 C5 1.388(10) . ?
C5 C6 1.496(10) . ?
C7 C8 1.381(10) . ?
C8 C9 1.360(10) . ?
C9 C10 1.389(11) . ?
C10 C11 1.379(10) . ?
C11 C12 1.506(10) . ?
C13 C14 1.392(11) . ?
C14 C15 1.342(10) . ?
C15 C16 1.385(11) . ?
C16 C17 1.382(10) . ?
C17 C18 1.508(10) . ?
C19 C20 1.371(9) . ?
C20 C21 1.369(10) . ?
C21 C22 1.372(10) . ?
C22 C23 1.390(9) . ?
C23 C24 1.508(9) . ?
C25 C26 1.395(10) . ?
C26 C27 1.364(10) . ?
C27 C28 1.399(10) . ?
C28 C29 1.370(9) . ?
C29 C30 1.508(10) . ?
C31 C32 1.370(10) . ?
C32 C33 1.366(10) . ?
C33 C34 1.396(10) . ?
C34 C35 1.383(10) . ?
C35 C36 1.510(9) . ?
S1 O1 1.432(5) . ?
S1 O2 1.435(5) . ?
S1 O3 1.436(5) . ?
S1 C1S 1.827(7) . ?
C1S F2 1.320(9) . ?
C1S F3 1.335(9) . ?
C1S F1 1.339(9) . ?
S2 O6 1.420(6) . ?
S2 O5 1.433(5) . ?
S2 O4 1.433(5) . ?
S2 C2S 1.817(8) . ?
C2S F5 1.322(9) . ?
C2S F4 1.327(9) . ?
C2S F6 1.329(9) . ?
